data_7044687
loop_
_publ_author_name
'Xiao, Ying-Hui'
'Deng, Zhaopeng'
'Zhu, Zhi-Biao'
'Huo, Li-Hua'
'Gao, Shan'

_publ_section_title
;
 Rare Earth Metal-Organic Complexes Constructed from Hydroxyl and Carboxyl
 Modified Arenesulfonate: Syntheses, Structure Evolutions, Ultraviolet,
 Visible and Near-Infrared Luminescence
;
_journal_name_full 'Dalton Transactions'
_journal_paper_doi 10.1039/C7DT03254D
_journal_year 2017
_chemical_formula_moiety 'C19 H13 Eu N2 O7 S'
_chemical_formula_sum 'C19 H13 Eu N2 O7 S'
_chemical_formula_weight 565.33
_chemical_name_systematic
; 
 ? 
;
_space_group_IT_number 14
_symmetry_cell_setting monoclinic
_symmetry_space_group_name_Hall '-P 2ybc'
_symmetry_space_group_name_H-M 'P 1 21/c 1'
_atom_sites_solution_hydrogens geom
_atom_sites_solution_primary direct
_atom_sites_solution_secondary difmap
_audit_creation_method SHELXL-97
_audit_update_record
;
2017-05-13 deposited with the CCDC.
2017-11-06 downloaded from the CCDC.
;
_cell_angle_alpha 90.00
_cell_angle_beta 103.253(2)
_cell_angle_gamma 90.00
_cell_formula_units_Z 4
_cell_length_a 11.9548(2)
_cell_length_b 8.47498(17)
_cell_length_c 17.9413(4)
_cell_measurement_reflns_used 2846
_cell_measurement_temperature 295(2)
_cell_measurement_theta_max 27.56
_cell_measurement_theta_min 3.34
_cell_volume 1769.34(6)
_computing_cell_refinement
;
CrysAlis Pro (Agilent, 2013)
;
_computing_data_collection
;
CrysAlis Pro (Agilent, 2013)
;
_computing_data_reduction
;
CrysAlis Pro (Agilent, 2013)
;
_computing_molecular_graphics '(K. Brandenburg, Diamond 3.1, 2009)'
_computing_publication_material '(K. Brandenburg, Diamond 3.1, 2009)'
_computing_structure_refinement 'SHELXL-97 (Sheldrick, 1997)'
_computing_structure_solution 'SHELXS-97 (Sheldrick, 1990)'
_diffrn_ambient_temperature 295(2)
_diffrn_detector_area_resol_mean 16.1954
_diffrn_measured_fraction_theta_full 0.989
_diffrn_measured_fraction_theta_max 0.989
_diffrn_measurement_device_type 'Xcalibur, Eos'
_diffrn_measurement_method '\w scans'
_diffrn_radiation_monochromator graphite
_diffrn_radiation_source 'Enhance (Mo) X-ray Source'
_diffrn_radiation_type MoK\a
_diffrn_radiation_wavelength 0.71073
_diffrn_reflns_av_R_equivalents 0.0315
_diffrn_reflns_av_sigmaI/netI 0.0599
_diffrn_reflns_limit_h_max 7
_diffrn_reflns_limit_h_min -15
_diffrn_reflns_limit_k_max 5
_diffrn_reflns_limit_k_min -11
_diffrn_reflns_limit_l_max 23
_diffrn_reflns_limit_l_min -23
_diffrn_reflns_number 6279
_diffrn_reflns_theta_full 27.56
_diffrn_reflns_theta_max 27.56
_diffrn_reflns_theta_min 3.34
_exptl_absorpt_coefficient_mu 3.713
_exptl_absorpt_correction_T_max 0.5880
_exptl_absorpt_correction_T_min 0.5094
_exptl_absorpt_correction_type multi-scan
_exptl_absorpt_process_details
; 
CrysAlis Pro (Agilent, 2013)
Empirical absorption correction using spherical harmonics,
 implemented in SCALE3 ABSPACK scaling algorithm. 
;
_exptl_crystal_colour yellow
_exptl_crystal_density_diffrn 2.122
_exptl_crystal_density_method 'not measured'
_exptl_crystal_description block
_exptl_crystal_F_000 1104
_exptl_crystal_size_max 0.21
_exptl_crystal_size_mid 0.19
_exptl_crystal_size_min 0.16
_refine_diff_density_max 1.476
_refine_diff_density_min -1.007
_refine_diff_density_rms 0.152
_refine_ls_extinction_method none
_refine_ls_goodness_of_fit_ref 1.015
_refine_ls_hydrogen_treatment mixed
_refine_ls_matrix_type full
_refine_ls_number_parameters 277
_refine_ls_number_reflns 4025
_refine_ls_number_restraints 3
_refine_ls_restrained_S_all 1.015
_refine_ls_R_factor_all 0.0464
_refine_ls_R_factor_gt 0.0348
_refine_ls_shift/su_max 0.001
_refine_ls_shift/su_mean 0.000
_refine_ls_structure_factor_coef Fsqd
_refine_ls_weighting_details 'calc w=1/[\s^2^(Fo^2^)+(0.0187P)^2^+0.0000P] where P=(Fo^2^+2Fc^2^)/3'
_refine_ls_weighting_scheme calc
_refine_ls_wR_factor_gt 0.0629
_refine_ls_wR_factor_ref 0.0679
_reflns_number_gt 3335
_reflns_number_total 4025
_reflns_threshold_expression >2sigma(I)
_cod_data_source_file c7dt03254d3.cif
_cod_data_source_block 6-Eu
_cod_original_sg_symbol_H-M 'P 21/c'
_cod_database_code 7044687

loop_
_symmetry_equiv_pos_as_xyz
'x, y, z'
'-x, y+1/2, -z+1/2'
'-x, -y, -z'
'x, -y-1/2, z-1/2'

loop_
_atom_site_label
_atom_site_type_symbol
_atom_site_fract_x
_atom_site_fract_y
_atom_site_fract_z
_atom_site_U_iso_or_equiv
_atom_site_adp_type
_atom_site_occupancy
_atom_site_symmetry_multiplicity
_atom_site_calc_flag
_atom_site_refinement_flags
Eu1 Eu 0.380889(17) 0.46162(3) 0.199596(12) 0.01271(7) Uani 1 1 d .
S1 S 0.31992(9) 0.87268(14) 0.17173(6) 0.0149(2) Uani 1 1 d .
O1 O 0.2716(2) 0.7171(4) 0.18136(18) 0.0189(7) Uani 1 1 d .
O1W O 0.3474(3) 0.2328(4) 0.2767(2) 0.0219(7) Uani 1 1 d D
H1W1 H 0.302(3) 0.164(4) 0.254(2) 0.033 Uiso 1 1 d D
H1W2 H 0.403(3) 0.192(4) 0.308(2) 0.033 Uiso 1 1 d D
O2 O 0.2366(3) 0.9983(4) 0.16702(19) 0.0207(7) Uani 1 1 d .
O3 O 0.4236(2) 0.9030(4) 0.23125(18) 0.0218(7) Uani 1 1 d .
O4 O 0.4606(2) 0.6197(4) 0.12320(17) 0.0173(7) Uani 1 1 d .
O5 O 0.4060(3) 0.9174(4) -0.18348(18) 0.0219(7) Uani 1 1 d .
O6 O 0.5386(2) 0.7383(4) -0.13397(18) 0.0199(7) Uani 1 1 d .
N1 N 0.2311(3) 0.3957(5) 0.0736(2) 0.0203(9) Uani 1 1 d .
N2 N 0.1646(3) 0.4347(5) 0.2064(2) 0.0207(9) Uani 1 1 d .
C1 C 0.3602(4) 0.8620(5) 0.0833(2) 0.0144(9) Uani 1 1 d .
C2 C 0.4250(3) 0.7304(5) 0.0699(3) 0.0139(9) Uani 1 1 d .
C3 C 0.4507(4) 0.7203(5) -0.0017(3) 0.0168(10) Uani 1 1 d .
H3 H 0.4899 0.6323 -0.0133 0.020 Uiso 1 1 calc R
C4 C 0.4194(3) 0.8379(5) -0.0563(3) 0.0152(9) Uani 1 1 d .
C5 C 0.3558(3) 0.9685(5) -0.0414(2) 0.0153(9) Uani 1 1 d .
H5 H 0.3339 1.0475 -0.0778 0.018 Uiso 1 1 calc R
C6 C 0.3264(3) 0.9768(5) 0.0287(2) 0.0152(9) Uani 1 1 d .
H6 H 0.2831 1.0616 0.0391 0.018 Uiso 1 1 calc R
C7 C 0.4578(4) 0.8298(5) -0.1302(3) 0.0162(9) Uani 1 1 d .
C8 C 0.2612(4) 0.3864(6) 0.0068(3) 0.0284(12) Uani 1 1 d .
H8 H 0.3353 0.4164 0.0049 0.034 Uiso 1 1 calc R
C9 C 0.1875(5) 0.3340(7) -0.0605(3) 0.0389(14) Uani 1 1 d .
H9 H 0.2124 0.3288 -0.1059 0.047 Uiso 1 1 calc R
C10 C 0.0788(5) 0.2908(7) -0.0587(3) 0.0412(15) Uani 1 1 d .
H10 H 0.0284 0.2549 -0.1029 0.049 Uiso 1 1 calc R
C11 C 0.0435(4) 0.3006(6) 0.0096(3) 0.0319(13) Uani 1 1 d .
C12 C -0.0706(5) 0.2619(8) 0.0160(4) 0.0509(18) Uani 1 1 d .
H12 H -0.1221 0.2196 -0.0261 0.061 Uiso 1 1 calc R
C13 C -0.1048(5) 0.2856(7) 0.0815(4) 0.0482(17) Uani 1 1 d .
H13 H -0.1799 0.2613 0.0835 0.058 Uiso 1 1 calc R
C14 C -0.0286(4) 0.3470(6) 0.1478(4) 0.0318(13) Uani 1 1 d .
C15 C -0.0622(4) 0.3857(7) 0.2148(4) 0.0385(15) Uani 1 1 d .
H15 H -0.1374 0.3676 0.2186 0.046 Uiso 1 1 calc R
C16 C 0.0153(5) 0.4504(7) 0.2749(3) 0.0378(15) Uani 1 1 d .
H16 H -0.0068 0.4805 0.3192 0.045 Uiso 1 1 calc R
C17 C 0.1289(4) 0.4703(6) 0.2683(3) 0.0311(12) Uani 1 1 d .
H17 H 0.1820 0.5111 0.3101 0.037 Uiso 1 1 calc R
C18 C 0.0867(4) 0.3775(5) 0.1452(3) 0.0201(10) Uani 1 1 d .
C19 C 0.1219(4) 0.3557(6) 0.0751(3) 0.0219(11) Uani 1 1 d .

loop_
_atom_site_aniso_label
_atom_site_aniso_U_11
_atom_site_aniso_U_22
_atom_site_aniso_U_33
_atom_site_aniso_U_23
_atom_site_aniso_U_13
_atom_site_aniso_U_12
Eu1 0.01574(11) 0.01423(12) 0.00899(11) -0.00032(10) 0.00450(8) -0.00067(9)
S1 0.0171(5) 0.0171(6) 0.0110(5) 0.0002(5) 0.0043(4) 0.0010(5)
O1 0.0242(16) 0.0153(17) 0.0202(18) 0.0012(14) 0.0110(14) -0.0019(13)
O1W 0.0258(17) 0.0184(18) 0.0218(19) 0.0039(16) 0.0057(15) -0.0010(14)
O2 0.0217(16) 0.0194(18) 0.0224(18) 0.0004(14) 0.0076(14) 0.0066(13)
O3 0.0212(16) 0.0271(19) 0.0158(17) -0.0007(15) 0.0014(14) -0.0023(14)
O4 0.0215(15) 0.0165(17) 0.0146(16) 0.0034(14) 0.0056(13) 0.0034(13)
O5 0.0303(18) 0.0219(19) 0.0148(17) 0.0051(14) 0.0077(15) 0.0033(14)
O6 0.0214(16) 0.0234(19) 0.0163(17) -0.0022(15) 0.0074(14) 0.0035(14)
N1 0.0198(19) 0.023(2) 0.017(2) 0.0008(18) 0.0015(17) 0.0031(17)
N2 0.0227(19) 0.020(2) 0.020(2) 0.0019(18) 0.0069(17) 0.0012(17)
C1 0.021(2) 0.015(2) 0.008(2) -0.0025(18) 0.0062(18) -0.0036(18)
C2 0.0134(19) 0.014(2) 0.013(2) 0.0038(19) 0.0006(17) -0.0006(17)
C3 0.020(2) 0.015(2) 0.017(2) -0.004(2) 0.0084(19) 0.0008(18)
C4 0.016(2) 0.015(2) 0.015(2) -0.0012(19) 0.0050(18) -0.0043(18)
C5 0.020(2) 0.015(2) 0.011(2) -0.0007(19) 0.0033(18) -0.0010(19)
C6 0.019(2) 0.014(2) 0.013(2) -0.0046(19) 0.0054(18) 0.0017(18)
C7 0.019(2) 0.017(2) 0.012(2) -0.0013(19) 0.0026(19) -0.0046(19)
C8 0.029(3) 0.031(3) 0.026(3) -0.002(3) 0.007(2) 0.005(2)
C9 0.053(4) 0.038(4) 0.024(3) -0.005(3) 0.005(3) 0.014(3)
C10 0.056(4) 0.032(3) 0.025(3) -0.015(3) -0.014(3) 0.004(3)
C11 0.024(2) 0.027(3) 0.036(3) -0.010(3) -0.011(2) -0.001(2)
C12 0.028(3) 0.060(5) 0.055(4) -0.018(4) -0.010(3) -0.012(3)
C13 0.021(3) 0.048(4) 0.072(5) -0.006(4) 0.002(3) -0.012(3)
C14 0.019(2) 0.024(3) 0.052(4) 0.007(3) 0.008(3) -0.003(2)
C15 0.019(3) 0.042(4) 0.061(4) 0.010(3) 0.020(3) 0.001(2)
C16 0.039(3) 0.045(4) 0.038(3) 0.021(3) 0.027(3) 0.006(3)
C17 0.031(3) 0.034(3) 0.030(3) 0.003(3) 0.010(2) 0.004(2)
C18 0.016(2) 0.013(2) 0.030(3) 0.006(2) 0.003(2) -0.0016(19)
C19 0.024(2) 0.016(3) 0.023(3) -0.001(2) -0.002(2) 0.0035(19)

loop_
_atom_type_symbol
_atom_type_description
_atom_type_scat_dispersion_real
_atom_type_scat_dispersion_imag
_atom_type_scat_source
C C 0.0033 0.0016 'International Tables Vol C Tables 4.2.6.8 and 6.1.1.4'
H H 0.0000 0.0000 'International Tables Vol C Tables 4.2.6.8 and 6.1.1.4'
N N 0.0061 0.0033 'International Tables Vol C Tables 4.2.6.8 and 6.1.1.4'
O O 0.0106 0.0060 'International Tables Vol C Tables 4.2.6.8 and 6.1.1.4'
S S 0.1246 0.1234 'International Tables Vol C Tables 4.2.6.8 and 6.1.1.4'
Eu Eu -0.1578 3.6682 'International Tables Vol C Tables 4.2.6.8 and 6.1.1.4'

loop_
_geom_angle_atom_site_label_1
_geom_angle_atom_site_label_2
_geom_angle_atom_site_label_3
_geom_angle
_geom_angle_site_symmetry_1
_geom_angle_site_symmetry_3
O4 Eu1 O5 107.61(11) . 4_576
O4 Eu1 O6 81.33(11) . 3_665
O5 Eu1 O6 141.78(11) 4_576 3_665
O4 Eu1 O3 86.64(10) . 2_645
O5 Eu1 O3 73.47(11) 4_576 2_645
O6 Eu1 O3 70.01(10) 3_665 2_645
O4 Eu1 O1W 160.80(10) . .
O5 Eu1 O1W 80.94(11) 4_576 .
O6 Eu1 O1W 81.62(11) 3_665 .
O3 Eu1 O1W 79.27(10) 2_645 .
O4 Eu1 O1 72.01(10) . .
O5 Eu1 O1 71.85(11) 4_576 .
O6 Eu1 O1 143.51(10) 3_665 .
O3 Eu1 O1 130.75(11) 2_645 .
O1W Eu1 O1 127.17(10) . .
O4 Eu1 N1 84.43(11) . .
O5 Eu1 N1 144.18(11) 4_576 .
O6 Eu1 N1 72.18(11) 3_665 .
O3 Eu1 N1 142.03(11) 2_645 .
O1W Eu1 N1 98.67(12) . .
O1 Eu1 N1 80.69(11) . .
O4 Eu1 N2 129.19(11) . .
O5 Eu1 N2 85.42(11) 4_576 .
O6 Eu1 N2 118.26(11) 3_665 .
O3 Eu1 N2 143.07(11) 2_645 .
O1W Eu1 N2 67.52(11) . .
O1 Eu1 N2 65.96(11) . .
N1 Eu1 N2 62.18(12) . .
O2 S1 O3 111.73(19) . .
O2 S1 O1 112.60(18) . .
O3 S1 O1 111.31(19) . .
O2 S1 C1 108.1(2) . .
O3 S1 C1 107.81(19) . .
O1 S1 C1 104.8(2) . .
S1 O1 Eu1 125.71(16) . .
Eu1 O1W H1W1 116(3) . .
Eu1 O1W H1W2 120(3) . .
H1W1 O1W H1W2 111.7(18) . .
S1 O3 Eu1 164.42(19) . 2_655
C2 O4 Eu1 137.3(2) . .
C7 O5 Eu1 154.1(3) . 4_575
C7 O6 Eu1 150.3(3) . 3_665
C8 N1 C19 117.6(4) . .
C8 N1 Eu1 121.4(3) . .
C19 N1 Eu1 120.7(3) . .
C17 N2 C18 118.1(4) . .
C17 N2 Eu1 122.3(3) . .
C18 N2 Eu1 119.6(3) . .
C6 C1 C2 121.5(4) . .
C6 C1 S1 120.6(3) . .
C2 C1 S1 117.9(3) . .
O4 C2 C3 121.1(4) . .
O4 C2 C1 122.0(4) . .
C3 C2 C1 116.9(4) . .
C4 C3 C2 121.8(4) . .
C4 C3 H3 119.1 . .
C2 C3 H3 119.1 . .
C3 C4 C5 120.1(4) . .
C3 C4 C7 120.2(4) . .
C5 C4 C7 119.6(4) . .
C6 C5 C4 118.4(4) . .
C6 C5 H5 120.8 . .
C4 C5 H5 120.8 . .
C1 C6 C5 121.2(4) . .
C1 C6 H6 119.4 . .
C5 C6 H6 119.4 . .
O6 C7 O5 125.2(4) . .
O6 C7 C4 118.2(4) . .
O5 C7 C4 116.7(4) . .
N1 C8 C9 123.5(5) . .
N1 C8 H8 118.3 . .
C9 C8 H8 118.3 . .
C10 C9 C8 118.9(5) . .
C10 C9 H9 120.6 . .
C8 C9 H9 120.6 . .
C9 C10 C11 119.5(5) . .
C9 C10 H10 120.3 . .
C11 C10 H10 120.3 . .
C10 C11 C19 118.6(5) . .
C10 C11 C12 123.0(5) . .
C19 C11 C12 118.3(5) . .
C13 C12 C11 121.4(6) . .
C13 C12 H12 119.3 . .
C11 C12 H12 119.3 . .
C12 C13 C14 121.4(5) . .
C12 C13 H13 119.3 . .
C14 C13 H13 119.3 . .
C15 C14 C18 117.5(5) . .
C15 C14 C13 123.6(5) . .
C18 C14 C13 118.8(5) . .
C16 C15 C14 119.9(5) . .
C16 C15 H15 120.0 . .
C14 C15 H15 120.0 . .
C15 C16 C17 118.6(5) . .
C15 C16 H16 120.7 . .
C17 C16 H16 120.7 . .
N2 C17 C16 123.6(5) . .
N2 C17 H17 118.2 . .
C16 C17 H17 118.2 . .
N2 C18 C14 122.1(4) . .
N2 C18 C19 118.3(4) . .
C14 C18 C19 119.5(5) . .
N1 C19 C11 121.8(4) . .
N1 C19 C18 117.7(4) . .
C11 C19 C18 120.4(4) . .

loop_
_geom_bond_atom_site_label_1
_geom_bond_atom_site_label_2
_geom_bond_distance
_geom_bond_site_symmetry_2
Eu1 O4 2.276(3) .
Eu1 O5 2.292(3) 4_576
Eu1 O6 2.388(3) 3_665
Eu1 O3 2.433(3) 2_645
Eu1 O1W 2.467(3) .
Eu1 O1 2.511(3) .
Eu1 N1 2.603(4) .
Eu1 N2 2.626(4) .
S1 O2 1.447(3) .
S1 O3 1.462(3) .
S1 O1 1.466(3) .
S1 C1 1.763(4) .
O1W H1W1 0.85(5) .
O1W H1W2 0.85(5) .
O3 Eu1 2.433(3) 2_655
O4 C2 1.338(5) .
O5 C7 1.256(5) .
O5 Eu1 2.292(3) 4_575
O6 C7 1.253(5) .
O6 Eu1 2.388(3) 3_665
N1 C8 1.330(6) .
N1 C19 1.355(5) .
N2 C17 1.313(6) .
N2 C18 1.357(6) .
C1 C6 1.373(6) .
C1 C2 1.410(6) .
C2 C3 1.390(6) .
C3 C4 1.388(6) .
C3 H3 0.9300 .
C4 C5 1.403(6) .
C4 C7 1.500(6) .
C5 C6 1.383(6) .
C5 H5 0.9300 .
C6 H6 0.9300 .
C8 C9 1.394(7) .
C8 H8 0.9300 .
C9 C10 1.358(7) .
C9 H9 0.9300 .
C10 C11 1.387(8) .
C10 H10 0.9300 .
C11 C19 1.404(7) .
C11 C12 1.433(7) .
C12 C13 1.346(9) .
C12 H12 0.9300 .
C13 C14 1.420(8) .
C13 H13 0.9300 .
C14 C15 1.390(8) .
C14 C18 1.415(6) .
C15 C16 1.365(8) .
C15 H15 0.9300 .
C16 C17 1.400(7) .
C16 H16 0.9300 .
C17 H17 0.9300 .
C18 C19 1.426(7) .

loop_
_geom_hbond_atom_site_label_D
_geom_hbond_atom_site_label_H
_geom_hbond_atom_site_label_A
_geom_hbond_distance_DH
_geom_hbond_distance_HA
_geom_hbond_distance_DA
_geom_hbond_angle_DHA
_geom_hbond_site_symmetry_A
O1W H1W1 O2 0.85(5) 2.11(2) 2.895(5) 156(5) 1_545
O1W H1W2 O4 0.85(5) 1.903(11) 2.742(4) 173(4) 2_645

loop_
_geom_torsion_atom_site_label_1
_geom_torsion_atom_site_label_2
_geom_torsion_atom_site_label_3
_geom_torsion_atom_site_label_4
_geom_torsion
_geom_torsion_site_symmetry_1
_geom_torsion_site_symmetry_4
O2 S1 O1 Eu1 -176.54(19) . .
O3 S1 O1 Eu1 -50.2(3) . .
C1 S1 O1 Eu1 66.1(3) . .
O4 Eu1 O1 S1 -32.5(2) . .
O5 Eu1 O1 S1 83.6(2) 4_576 .
O6 Eu1 O1 S1 -77.7(3) 3_665 .
O3 Eu1 O1 S1 36.3(3) 2_645 .
O1W Eu1 O1 S1 146.48(19) . .
N1 Eu1 O1 S1 -119.7(2) . .
N2 Eu1 O1 S1 176.7(3) . .
O2 S1 O3 Eu1 -111.3(8) . 2_655
O1 S1 O3 Eu1 121.8(8) . 2_655
C1 S1 O3 Eu1 7.4(8) . 2_655
O5 Eu1 O4 C2 -96.4(4) 4_576 .
O6 Eu1 O4 C2 121.8(4) 3_665 .
O3 Eu1 O4 C2 -167.9(4) 2_645 .
O1W Eu1 O4 C2 149.5(4) . .
O1 Eu1 O4 C2 -32.9(4) . .
N1 Eu1 O4 C2 49.1(4) . .
N2 Eu1 O4 C2 2.3(5) . .
O4 Eu1 N1 C8 35.2(4) . .
O5 Eu1 N1 C8 147.8(3) 4_576 .
O6 Eu1 N1 C8 -47.5(4) 3_665 .
O3 Eu1 N1 C8 -42.0(5) 2_645 .
O1W Eu1 N1 C8 -125.7(4) . .
O1 Eu1 N1 C8 107.8(4) . .
N2 Eu1 N1 C8 175.5(4) . .
O4 Eu1 N1 C19 -150.8(3) . .
O5 Eu1 N1 C19 -38.2(4) 4_576 .
O6 Eu1 N1 C19 126.5(4) 3_665 .
O3 Eu1 N1 C19 132.0(3) 2_645 .
O1W Eu1 N1 C19 48.3(3) . .
O1 Eu1 N1 C19 -78.2(3) . .
N2 Eu1 N1 C19 -10.5(3) . .
O4 Eu1 N2 C17 -117.1(4) . .
O5 Eu1 N2 C17 -8.1(4) 4_576 .
O6 Eu1 N2 C17 140.3(4) 3_665 .
O3 Eu1 N2 C17 46.4(5) 2_645 .
O1W Eu1 N2 C17 74.0(4) . .
O1 Eu1 N2 C17 -80.2(4) . .
N1 Eu1 N2 C17 -172.2(4) . .
O4 Eu1 N2 C18 65.0(4) . .
O5 Eu1 N2 C18 174.1(3) 4_576 .
O6 Eu1 N2 C18 -37.5(4) 3_665 .
O3 Eu1 N2 C18 -131.5(3) 2_645 .
O1W Eu1 N2 C18 -103.9(3) . .
O1 Eu1 N2 C18 101.9(3) . .
N1 Eu1 N2 C18 9.9(3) . .
O2 S1 C1 C6 9.4(4) . .
O3 S1 C1 C6 -111.6(4) . .
O1 S1 C1 C6 129.7(4) . .
O2 S1 C1 C2 -169.0(3) . .
O3 S1 C1 C2 70.1(4) . .
O1 S1 C1 C2 -48.6(4) . .
Eu1 O4 C2 C3 -127.4(4) . .
Eu1 O4 C2 C1 52.7(6) . .
C6 C1 C2 O4 178.4(4) . .
S1 C1 C2 O4 -3.3(6) . .
C6 C1 C2 C3 -1.5(6) . .
S1 C1 C2 C3 176.8(3) . .
O4 C2 C3 C4 -176.7(4) . .
C1 C2 C3 C4 3.2(6) . .
C2 C3 C4 C5 -2.8(6) . .
C2 C3 C4 C7 174.5(4) . .
C3 C4 C5 C6 0.5(6) . .
C7 C4 C5 C6 -176.8(4) . .
C2 C1 C6 C5 -0.7(7) . .
S1 C1 C6 C5 -178.9(3) . .
C4 C5 C6 C1 1.2(6) . .
Eu1 O6 C7 O5 -47.6(8) 3_665 .
Eu1 O6 C7 C4 132.9(5) 3_665 .
Eu1 O5 C7 O6 -11.2(10) 4_575 .
Eu1 O5 C7 C4 168.3(5) 4_575 .
C3 C4 C7 O6 -16.5(6) . .
C5 C4 C7 O6 160.8(4) . .
C3 C4 C7 O5 164.0(4) . .
C5 C4 C7 O5 -18.7(6) . .
C19 N1 C8 C9 -1.8(7) . .
Eu1 N1 C8 C9 172.4(4) . .
N1 C8 C9 C10 0.4(8) . .
C8 C9 C10 C11 0.4(8) . .
C9 C10 C11 C19 0.2(8) . .
C9 C10 C11 C12 178.1(6) . .
C10 C11 C12 C13 -174.2(6) . .
C19 C11 C12 C13 3.7(9) . .
C11 C12 C13 C14 -1.3(10) . .
C12 C13 C14 C15 174.5(6) . .
C12 C13 C14 C18 -2.6(9) . .
C18 C14 C15 C16 -0.1(8) . .
C13 C14 C15 C16 -177.2(6) . .
C14 C15 C16 C17 -2.5(9) . .
C18 N2 C17 C16 1.0(7) . .
Eu1 N2 C17 C16 -177.0(4) . .
C15 C16 C17 N2 2.2(8) . .
C17 N2 C18 C14 -3.8(7) . .
Eu1 N2 C18 C14 174.2(3) . .
C17 N2 C18 C19 172.9(4) . .
Eu1 N2 C18 C19 -9.1(6) . .
C15 C14 C18 N2 3.4(7) . .
C13 C14 C18 N2 -179.4(5) . .
C15 C14 C18 C19 -173.3(5) . .
C13 C14 C18 C19 4.0(7) . .
C8 N1 C19 C11 2.3(7) . .
Eu1 N1 C19 C11 -171.9(4) . .
C8 N1 C19 C18 -175.1(4) . .
Eu1 N1 C19 C18 10.6(5) . .
C10 C11 C19 N1 -1.6(8) . .
C12 C11 C19 N1 -179.6(5) . .
C10 C11 C19 C18 175.8(5) . .
C12 C11 C19 C18 -2.2(8) . .
N2 C18 C19 N1 -0.9(7) . .
C14 C18 C19 N1 175.9(4) . .
N2 C18 C19 C11 -178.4(5) . .
C14 C18 C19 C11 -1.6(7) . .
